data_7236651
loop_
_publ_author_name
'Ju, Dianxing'
'Zhao, Tianyu'
'Yangyang, Dang'
'Zhang, Guodong'
'Hu, Xiaobo'
'Cui, Deliang'
'Tao, Xutang'

_publ_section_title
;
 Gas induced conversion of hybrid perovskite single crystal to single
 crystal for great enhancement of their photoelectric properties
;
_journal_issue 41
_journal_name_full 'Journal of Materials Chemistry A'
_journal_page_first 21919
_journal_paper_doi 10.1039/C7TA07413A
_journal_volume 5
_journal_year 2017
_chemical_formula_sum 'C H6 I3 N Pb'
_chemical_formula_weight 619.91
_space_group_IT_number 221
_space_group_name_Hall '-P 4 2 3'
_space_group_name_H-M_alt 'P m -3 m'
_symmetry_cell_setting cubic
_symmetry_space_group_name_H-M 'P m -3 m'
_atom_sites_solution_hydrogens none
_atom_sites_solution_primary direct
_atom_sites_solution_secondary difmap
_audit_creation_method SHELXL-97
_audit_update_record
;
2017-08-22 deposited with the CCDC.
2017-09-28 downloaded from the CCDC.
;
_cell_angle_alpha 90.00
_cell_angle_beta 90.00
_cell_angle_gamma 90.00
_cell_formula_units_Z 1
_cell_length_a 6.3026(13)
_cell_length_b 6.3026(13)
_cell_length_c 6.3026(13)
_cell_measurement_reflns_used 1076
_cell_measurement_temperature 273(2)
_cell_measurement_theta_max 27.26
_cell_measurement_theta_min 3.23
_cell_volume 250.36(9)
_computing_cell_refinement 'Bruker SMART'
_computing_data_collection 'Bruker SMART'
_computing_data_reduction 'Bruker SAINT'
_computing_structure_refinement 'SHELXL-97 (Sheldrick, 1997)'
_computing_structure_solution 'SHELXS-97 (Sheldrick, 1990)'
_diffrn_ambient_temperature 273(2)
_diffrn_measured_fraction_theta_full 1.000
_diffrn_measured_fraction_theta_max 1.000
_diffrn_measurement_device_type 'CCD area detector'
_diffrn_radiation_monochromator graphite
_diffrn_radiation_source 'fine-focus sealed tube'
_diffrn_radiation_type MoK\a
_diffrn_radiation_wavelength 0.71073
_diffrn_reflns_av_R_equivalents 0.0684
_diffrn_reflns_av_sigmaI/netI 0.0284
_diffrn_reflns_limit_h_max 5
_diffrn_reflns_limit_h_min -8
_diffrn_reflns_limit_k_max 8
_diffrn_reflns_limit_k_min -8
_diffrn_reflns_limit_l_max 7
_diffrn_reflns_limit_l_min -8
_diffrn_reflns_number 1387
_diffrn_reflns_theta_full 27.26
_diffrn_reflns_theta_max 27.26
_diffrn_reflns_theta_min 3.23
_exptl_absorpt_coefficient_mu 26.007
_exptl_absorpt_correction_T_max 0.210
_exptl_absorpt_correction_T_min 0.005
_exptl_absorpt_correction_type multi-scan
_exptl_absorpt_process_details sadabs
_exptl_crystal_colour black
_exptl_crystal_density_diffrn 3.992
_exptl_crystal_density_method 'not measured'
_exptl_crystal_description block
_exptl_crystal_F_000 248
_exptl_crystal_size_max 0.22
_exptl_crystal_size_mid 0.18
_exptl_crystal_size_min 0.06
_refine_diff_density_max 2.041
_refine_diff_density_min -1.392
_refine_diff_density_rms 0.292
_refine_ls_extinction_coef 0.012(6)
_refine_ls_extinction_expression Fc^*^=kFc[1+0.001xFc^2^\l^3^/sin(2\q)]^-1/4^
_refine_ls_extinction_method SHELXL
_refine_ls_goodness_of_fit_ref 1.059
_refine_ls_hydrogen_treatment constr
_refine_ls_matrix_type full
_refine_ls_number_parameters 6
_refine_ls_number_reflns 85
_refine_ls_number_restraints 0
_refine_ls_restrained_S_all 1.059
_refine_ls_R_factor_all 0.0387
_refine_ls_R_factor_gt 0.0387
_refine_ls_shift/su_max 0.000
_refine_ls_shift/su_mean 0.000
_refine_ls_structure_factor_coef Fsqd
_refine_ls_weighting_details 'calc w=1/[\s^2^(Fo^2^)+(0.0875P)^2^+2.6257P] where P=(Fo^2^+2Fc^2^)/3'
_refine_ls_weighting_scheme calc
_refine_ls_wR_factor_gt 0.1208
_refine_ls_wR_factor_ref 0.1208
_reflns_number_gt 85
_reflns_number_total 85
_reflns_threshold_expression >2sigma(I)
_cod_data_source_file c7ta07413a2.cif
_cod_data_source_block x
_cod_depositor_comments
;
The following automatic conversions were performed:

data item '_symmetry_cell_setting' value 'Cubic' was changed to
'cubic' in accordance with the
/home/saulius/struct/COD-crude-data/automatic-downloads/DataCite-retrospective/RSC/depositions/lib/dictionaries/cif_core.dic
dictionary named 'cif_core.dic' version 2.4.2 last updated on
2011-04-26.

Automatic conversion script
Id: cif_fix_values 6909 2019-04-08 15:41:33Z antanas 
;
_cod_original_sg_symbol_H-M Pm-3m
_cod_original_formula_sum 'C1 H6 I3 N1 Pb'
_cod_database_code 7236651

loop_
_symmetry_equiv_pos_as_xyz
'x, y, z'
'-y, x, z'
'-x, -y, z'
'y, -x, z'
'x, -y, -z'
'y, x, -z'
'-x, y, -z'
'-y, -x, -z'
'z, x, y'
'-x, z, y'
'-z, -x, y'
'x, -z, y'
'z, -x, -y'
'x, z, -y'
'-z, x, -y'
'-x, -z, -y'
'y, z, x'
'-z, -y, -x'
'-z, y, x'
'z, y, -x'
'z, -y, x'
'y, -z, -x'
'-y, -z, x'
'-y, z, -x'
'-x, -y, -z'
'y, -x, -z'
'x, y, -z'
'-y, x, -z'
'-x, y, z'
'-y, -x, z'
'x, -y, z'
'y, x, z'
'-z, -x, -y'
'x, -z, -y'
'z, x, -y'
'-x, z, -y'
'-z, x, y'
'-x, -z, y'
'z, -x, y'
'x, z, y'
'-y, -z, -x'
'z, y, x'
'z, -y, -x'
'-z, -y, x'
'-z, y, -x'
'-y, z, x'
'y, z, -x'
'y, -z, x'

loop_
_atom_site_label
_atom_site_type_symbol
_atom_site_fract_x
_atom_site_fract_y
_atom_site_fract_z
_atom_site_U_iso_or_equiv
_atom_site_adp_type
_atom_site_occupancy
_atom_site_symmetry_multiplicity
_atom_site_calc_flag
_atom_site_refinement_flags
Pb1 Pb 0.0000 0.0000 0.0000 0.0319(9) Uani 1 48 d S
I2 I 0.5000 0.0000 0.0000 0.131(2) Uani 1 16 d S
N1 N 0.5000 0.5000 0.5000 0.07(2) Uiso 1 48 d S

loop_
_atom_site_aniso_label
_atom_site_aniso_U_11
_atom_site_aniso_U_22
_atom_site_aniso_U_33
_atom_site_aniso_U_23
_atom_site_aniso_U_13
_atom_site_aniso_U_12
Pb1 0.0319(9) 0.0319(9) 0.0319(9) 0.000 0.000 0.000
I2 0.0268(14) 0.183(3) 0.183(3) 0.000 0.000 0.000

loop_
_atom_type_symbol
_atom_type_description
_atom_type_scat_dispersion_real
_atom_type_scat_dispersion_imag
_atom_type_scat_source
C C 0.0033 0.0016 'International Tables Vol C Tables 4.2.6.8 and 6.1.1.4'
I I -0.4742 1.8119 'International Tables Vol C Tables 4.2.6.8 and 6.1.1.4'
N N 0.0061 0.0033 'International Tables Vol C Tables 4.2.6.8 and 6.1.1.4'
Pb Pb -3.3944 10.1111 'International Tables Vol C Tables 4.2.6.8 and 6.1.1.4'

loop_
_geom_angle_atom_site_label_1
_geom_angle_atom_site_label_2
_geom_angle_atom_site_label_3
_geom_angle
_geom_angle_site_symmetry_1
_geom_angle_site_symmetry_3
I2 Pb1 I2 90.0 17 .
I2 Pb1 I2 90.0 17 1_455
I2 Pb1 I2 180.0 . 1_455
I2 Pb1 I2 90.0 17 2_545
I2 Pb1 I2 90.0 . 2_545
I2 Pb1 I2 90.0 1_455 2_545
I2 Pb1 I2 90.0 17 2
I2 Pb1 I2 90.0 . 2
I2 Pb1 I2 90.0 1_455 2
I2 Pb1 I2 180.0 2_545 2
I2 Pb1 I2 180.0 17 17_554
I2 Pb1 I2 90.0 . 17_554
I2 Pb1 I2 90.0 1_455 17_554
I2 Pb1 I2 90.0 2_545 17_554
I2 Pb1 I2 90.0 2 17_554
Pb1 I2 Pb1 180.0 1_655 .

loop_
_geom_bond_atom_site_label_1
_geom_bond_atom_site_label_2
_geom_bond_distance
_geom_bond_site_symmetry_2
Pb1 I2 3.1513(6) 17
Pb1 I2 3.1513(6) .
Pb1 I2 3.1513(6) 1_455
Pb1 I2 3.1513(6) 2_545
Pb1 I2 3.1513(6) 2
Pb1 I2 3.1513(6) 17_554
I2 Pb1 3.1513(6) 1_655

loop_
_geom_torsion_atom_site_label_1
_geom_torsion_atom_site_label_2
_geom_torsion_atom_site_label_3
_geom_torsion_atom_site_label_4
_geom_torsion
_geom_torsion_site_symmetry_1
_geom_torsion_site_symmetry_4
I2 Pb1 I2 Pb1 0.0 17 1_655
I2 Pb1 I2 Pb1 0.0 1_455 1_655
I2 Pb1 I2 Pb1 0.0 2_545 1_655
I2 Pb1 I2 Pb1 0.0 2 1_655
I2 Pb1 I2 Pb1 0.0 17_554 1_655
